data_7029318
loop_
_publ_author_name
'Zhong, Wei'
'Jiang, Qibai'
'Zhang, Qian'
'Shang, Yi'
'Yan, Hong'
'Bregadze, Vladimir'

_publ_section_title
;
 Radical coupling for directed C-C/C-S bond formation in the reaction of
 Cp*IrS2C2B10H10 with 1-azido-3-nitrobenzene.
;
_journal_issue 13
_journal_name_full 'Dalton transactions (Cambridge, England : 2003)'
_journal_page_first 4962
_journal_page_last 4968
_journal_paper_doi 10.1039/c3dt52308j
_journal_volume 43
_journal_year 2014
_chemical_formula_sum 'C18 H29 B10 Ir N2 O2 S2'
_chemical_formula_weight 669.89
_chemical_name_systematic
; 
 ? 
;
_space_group_IT_number 2
_symmetry_cell_setting triclinic
_symmetry_space_group_name_Hall '-P 1'
_symmetry_space_group_name_H-M 'P -1'
_atom_sites_solution_hydrogens geom
_atom_sites_solution_primary direct
_atom_sites_solution_secondary difmap
_audit_creation_method SHELXL-97
_cell_angle_alpha 69.271(2)
_cell_angle_beta 72.654(2)
_cell_angle_gamma 72.994(2)
_cell_formula_units_Z 4
_cell_length_a 11.7159(13)
_cell_length_b 14.4682(16)
_cell_length_c 17.9172(19)
_cell_measurement_temperature 296(2)
_cell_volume 2651.2(5)
_computing_structure_refinement 'SHELXL-97 (Sheldrick, 1997)'
_computing_structure_solution 'SHELXS-97 (Sheldrick, 1990)'
_diffrn_ambient_temperature 296(2)
_diffrn_measured_fraction_theta_full 0.995
_diffrn_measured_fraction_theta_max 0.995
_diffrn_radiation_monochromator graphite
_diffrn_radiation_source 'fine-focus sealed tube'
_diffrn_radiation_type MoK\a
_diffrn_radiation_wavelength 0.71073
_diffrn_reflns_av_R_equivalents 0.0332
_diffrn_reflns_av_sigmaI/netI 0.0552
_diffrn_reflns_limit_h_max 14
_diffrn_reflns_limit_h_min -14
_diffrn_reflns_limit_k_max 16
_diffrn_reflns_limit_k_min -17
_diffrn_reflns_limit_l_max 16
_diffrn_reflns_limit_l_min -22
_diffrn_reflns_number 16254
_diffrn_reflns_theta_full 26.00
_diffrn_reflns_theta_max 26.00
_diffrn_reflns_theta_min 1.24
_exptl_absorpt_coefficient_mu 5.214
_exptl_absorpt_correction_T_max 0.371
_exptl_absorpt_correction_T_min 0.247
_exptl_absorpt_correction_type multi-scan
_exptl_crystal_density_diffrn 1.678
_exptl_crystal_density_method 'not measured'
_exptl_crystal_F_000 1304
_exptl_crystal_size_max 0.28
_exptl_crystal_size_mid 0.23
_exptl_crystal_size_min 0.19
_refine_diff_density_max 2.217
_refine_diff_density_min -1.544
_refine_diff_density_rms 0.118
_refine_ls_extinction_method none
_refine_ls_goodness_of_fit_ref 1.063
_refine_ls_hydrogen_treatment constr
_refine_ls_matrix_type full
_refine_ls_number_parameters 658
_refine_ls_number_reflns 10376
_refine_ls_number_restraints 26
_refine_ls_restrained_S_all 1.065
_refine_ls_R_factor_all 0.0428
_refine_ls_R_factor_gt 0.0344
_refine_ls_shift/su_max 0.000
_refine_ls_shift/su_mean 0.000
_refine_ls_structure_factor_coef Fsqd
_refine_ls_weighting_details 'calc w=1/[\s^2^(Fo^2^)+(0.0388P)^2^+0.0000P] where P=(Fo^2^+2Fc^2^)/3'
_refine_ls_weighting_scheme calc
_refine_ls_wR_factor_gt 0.0871
_refine_ls_wR_factor_ref 0.0909
_reflns_number_gt 8603
_reflns_number_total 10376
_reflns_threshold_expression >2sigma(I)
_cod_data_source_file c3dt52308j.txt
_cod_data_source_block 4
_cod_depositor_comments
;
The following automatic conversions were performed:

'_symmetry_cell_setting' value 'Triclinic' changed to 'triclinic'
according to
/usr/data/users/saulius/crontab/automatic-downloads/current/RSC/lib/dictionaries/cif_core.dic
dictionary named 'cif_core.dic' version 2.4.2 from 2011-04-26.

Automatic conversion script
Id: cif_fix_values 2281 2013-09-26 08:29:07Z andrius 
;
_cod_original_sg_symbol_H-M P-1
_cod_database_code 7029318

loop_
_symmetry_equiv_pos_as_xyz
'x, y, z'
'-x, -y, -z'

loop_
_atom_site_label
_atom_site_type_symbol
_atom_site_fract_x
_atom_site_fract_y
_atom_site_fract_z
_atom_site_U_iso_or_equiv
_atom_site_adp_type
_atom_site_occupancy
_atom_site_symmetry_multiplicity
_atom_site_calc_flag
_atom_site_refinement_flags
_atom_site_disorder_assembly
_atom_site_disorder_group
N4 N 0.3457(10) -0.0266(11) 0.5476(6) 0.054(3) Uani 0.378(6) 1 d PDU A 1
O3 O 0.4274(8) -0.0635(7) 0.5005(5) 0.052(3) Uani 0.378(6) 1 d PDU A 1
O4 O 0.3578(4) -0.0374(4) 0.6119(2) 0.0866(14) Uani 0.378(6) 1 d PD A 1
N4' N 0.3492(7) 0.0427(7) 0.5549(4) 0.059(2) Uani 0.622(6) 1 d PDU A 2
O3' O 0.4223(6) 0.0978(6) 0.5306(4) 0.077(2) Uani 0.622(6) 1 d PDU A 2
O4' O 0.3578(4) -0.0374(4) 0.6119(2) 0.0866(14) Uani 0.622(6) 1 d PD A 2
Ir2 Ir 0.344808(14) 0.070017(12) 0.215882(10) 0.03320(7) Uani 1 1 d . . .
S3 S 0.32580(12) 0.19831(10) 0.09965(8) 0.0479(3) Uani 1 1 d . . .
S4 S 0.16523(11) 0.03251(10) 0.22536(7) 0.0456(3) Uani 1 1 d . . .
C20 C 0.1081(4) 0.1169(3) 0.1373(2) 0.0370(10) Uani 1 1 d . . .
C24 C 0.4977(4) 0.0941(3) 0.2480(2) 0.0355(10) Uani 1 1 d . . .
C19 C 0.1884(4) 0.1995(3) 0.0739(3) 0.0383(10) Uani 1 1 d . . .
C21 C 0.3908(4) -0.0335(4) 0.3319(3) 0.0460(13) Uani 1 1 d . . .
C25 C 0.4044(4) 0.0669(3) 0.3215(2) 0.0356(10) Uani 1 1 d . . .
B16 B 0.1893(5) 0.0989(4) 0.0438(3) 0.0407(12) Uani 1 1 d . . .
H16 H 0.2695 0.0378 0.0354 0.049 Uiso 1 1 calc R . .
C23 C 0.5387(4) 0.0144(4) 0.2123(3) 0.0422(11) Uani 1 1 d . . .
B13 B 0.0508(5) 0.2424(5) 0.1330(4) 0.0518(15) Uani 1 1 d . . .
H13 H 0.0414 0.2743 0.1824 0.062 Uiso 1 1 calc R . .
C22 C 0.4723(4) -0.0642(4) 0.2640(3) 0.0486(12) Uani 1 1 d . . .
B15 B 0.0398(5) 0.0750(5) 0.0869(3) 0.0490(14) Uani 1 1 d . . .
H15 H 0.0222 -0.0017 0.1068 0.059 Uiso 1 1 calc R . .
B18 B 0.0953(6) 0.3092(4) 0.0295(4) 0.0549(16) Uani 1 1 d . . .
H18 H 0.1153 0.3849 0.0111 0.066 Uiso 1 1 calc R . .
C31 C 0.2361(4) 0.1162(5) 0.4416(3) 0.0614(16) Uani 1 1 d . A .
B17 B 0.1804(5) 0.2207(4) -0.0257(3) 0.0483(14) Uani 1 1 d . . .
H17 H 0.2546 0.2393 -0.0794 0.058 Uiso 1 1 calc R . .
C32 C 0.1208(5) 0.1575(5) 0.4215(3) 0.0554(14) Uani 1 1 d . . .
C30 C 0.3500(4) 0.1348(4) 0.3764(3) 0.0546(14) Uani 1 1 d . . .
H30A H 0.4127 0.1309 0.4033 0.066 Uiso 1 1 calc R . .
H30B H 0.3321 0.2037 0.3417 0.066 Uiso 1 1 calc R . .
C35 C 0.1287(5) 0.0466(6) 0.5835(3) 0.082(2) Uani 1 1 d . A .
H35 H 0.1320 0.0088 0.6372 0.099 Uiso 1 1 calc R . .
C33 C 0.0153(5) 0.1403(6) 0.4820(4) 0.0709(19) Uani 1 1 d . A .
H33 H -0.0606 0.1658 0.4680 0.085 Uiso 1 1 calc R . .
C36 C 0.2339(5) 0.0635(6) 0.5239(3) 0.091(2) Uani 1 1 d . . .
C34 C 0.0212(5) 0.0878(5) 0.5596(4) 0.0789(19) Uani 1 1 d . . .
H34 H -0.0511 0.0795 0.5984 0.095 Uiso 1 1 calc R A .
B14 B -0.0449(5) 0.1651(5) 0.1417(4) 0.0577(16) Uani 1 1 d . . .
H14 H -0.1172 0.1466 0.1968 0.069 Uiso 1 1 calc R . .
N3 N 0.1133(4) 0.2167(4) 0.3427(3) 0.0700(14) Uani 1 1 d . . .
H3A H 0.0431 0.2436 0.3303 0.084 Uiso 1 1 calc R . .
H3B H 0.1790 0.2266 0.3061 0.084 Uiso 1 1 calc R . .
C29 C 0.5454(5) 0.1897(4) 0.2180(3) 0.0560(14) Uani 1 1 d . . .
H29A H 0.5817 0.2030 0.1606 0.084 Uiso 1 1 calc R . .
H29B H 0.6058 0.1821 0.2472 0.084 Uiso 1 1 calc R . .
H29C H 0.4792 0.2450 0.2270 0.084 Uiso 1 1 calc R . .
C28 C 0.6362(5) 0.0078(5) 0.1379(3) 0.0693(16) Uani 1 1 d . . .
H28A H 0.7113 -0.0319 0.1536 0.104 Uiso 1 1 calc R . .
H28B H 0.6473 0.0744 0.1048 0.104 Uiso 1 1 calc R . .
H28C H 0.6128 -0.0235 0.1071 0.104 Uiso 1 1 calc R . .
C26 C 0.3160(5) -0.0980(5) 0.4015(4) 0.091(2) Uani 1 1 d . . .
H26A H 0.3587 -0.1301 0.4453 0.137 Uiso 1 1 calc R . .
H26B H 0.3019 -0.1486 0.3843 0.137 Uiso 1 1 calc R . .
H26C H 0.2392 -0.0570 0.4201 0.137 Uiso 1 1 calc R . .
C27 C 0.4918(6) -0.1656(4) 0.2504(4) 0.088(2) Uani 1 1 d . . .
H27A H 0.4219 -0.1951 0.2804 0.133 Uiso 1 1 calc R . .
H27B H 0.5634 -0.2095 0.2688 0.133 Uiso 1 1 calc R . .
H27C H 0.5024 -0.1565 0.1932 0.133 Uiso 1 1 calc R . .
Ir1 Ir 0.347956(14) 0.578639(12) 0.202985(10) 0.03412(7) Uani 1 1 d . . .
S2 S 0.37403(11) 0.44410(10) 0.31451(7) 0.0462(3) Uani 1 1 d . . .
S1 S 0.53915(12) 0.60210(10) 0.18054(8) 0.0535(4) Uani 1 1 d . . .
C1 C 0.6082(4) 0.5086(3) 0.2605(3) 0.0381(10) Uani 1 1 d . . .
C4 C 0.2987(4) 0.6425(3) 0.0850(3) 0.0400(10) Uani 1 1 d . . .
C2 C 0.5252(4) 0.4302(3) 0.3276(3) 0.0375(10) Uani 1 1 d . . .
C3 C 0.2630(4) 0.7194(3) 0.1243(3) 0.0390(11) Uani 1 1 d . . .
C7 C 0.1740(4) 0.6874(3) 0.1998(3) 0.0372(10) Uani 1 1 d . . .
C14 C 0.0903(5) 0.6682(5) 0.4035(3) 0.0575(14) Uani 1 1 d . . .
C13 C 0.0328(4) 0.7148(4) 0.3371(3) 0.0444(11) Uani 1 1 d . . .
B8 B 0.7587(5) 0.4505(4) 0.2441(3) 0.0468(14) Uani 1 1 d . . .
H8 H 0.8242 0.4692 0.1853 0.056 Uiso 1 1 calc R . .
C6 C 0.1544(4) 0.5913(4) 0.2055(3) 0.0418(11) Uani 1 1 d . . .
B4 B 0.6125(5) 0.3136(4) 0.3613(3) 0.0444(13) Uani 1 1 d . . .
H4 H 0.5817 0.2423 0.3798 0.053 Uiso 1 1 calc R . .
C12 C 0.1089(4) 0.7564(4) 0.2536(3) 0.0467(11) Uani 1 1 d . . .
H12A H 0.1705 0.7829 0.2611 0.056 Uiso 1 1 calc R . .
H12B H 0.0561 0.8134 0.2234 0.056 Uiso 1 1 calc R . .
B6 B 0.5514(5) 0.5225(4) 0.3571(3) 0.0453(13) Uani 1 1 d . . .
H6 H 0.4815 0.5869 0.3720 0.054 Uiso 1 1 calc R . .
B7 B 0.7011(5) 0.5340(4) 0.3043(4) 0.0469(14) Uani 1 1 d . . .
H7 H 0.7294 0.6067 0.2843 0.056 Uiso 1 1 calc R . .
C18 C -0.0922(5) 0.7278(4) 0.3542(3) 0.0573(14) Uani 1 1 d . . .
C15 C 0.0209(7) 0.6322(6) 0.4815(4) 0.0731(19) Uani 1 1 d . . .
H15A H 0.0600 0.5979 0.5249 0.088 Uiso 1 1 calc R . .
B5 B 0.5545(5) 0.3980(4) 0.4223(3) 0.0458(13) Uani 1 1 d . . .
H5 H 0.4863 0.3809 0.4800 0.055 Uiso 1 1 calc R . .
B3 B 0.6459(5) 0.3852(4) 0.2579(3) 0.0413(12) Uani 1 1 d . . .
H3 H 0.6373 0.3610 0.2085 0.050 Uiso 1 1 calc R . .
C16 C -0.1034(6) 0.6461(5) 0.4958(3) 0.083(2) Uani 1 1 d . . .
H16A H -0.1479 0.6230 0.5487 0.100 Uiso 1 1 calc R . .
C17 C -0.1630(6) 0.6945(5) 0.4321(4) 0.0749(18) Uani 1 1 d . . .
H17A H -0.2475 0.7044 0.4409 0.090 Uiso 1 1 calc R . .
C8 C 0.3016(4) 0.8184(3) 0.0924(3) 0.0493(12) Uani 1 1 d . . .
H8A H 0.2442 0.8685 0.0624 0.074 Uiso 1 1 calc R . .
H8B H 0.3813 0.8117 0.0570 0.074 Uiso 1 1 calc R . .
H8C H 0.3042 0.8387 0.1373 0.074 Uiso 1 1 calc R . .
O2 O -0.1192(4) 0.7575(4) 0.2254(3) 0.0931(14) Uani 1 1 d . . .
C5 C 0.2326(4) 0.5626(3) 0.1359(3) 0.0430(11) Uani 1 1 d . . .
N2 N -0.1602(5) 0.7784(4) 0.2893(3) 0.0744(15) Uani 1 1 d . . .
C11 C 0.0685(5) 0.5292(4) 0.2696(3) 0.0576(14) Uani 1 1 d . . .
H11A H 0.0966 0.4600 0.2693 0.086 Uiso 1 1 calc R . .
H11B H -0.0118 0.5542 0.2583 0.086 Uiso 1 1 calc R . .
H11C H 0.0659 0.5337 0.3224 0.086 Uiso 1 1 calc R . .
N1 N 0.2133(4) 0.6611(4) 0.3928(3) 0.0760(16) Uani 1 1 d . . .
H1A H 0.2472 0.6346 0.4342 0.091 Uiso 1 1 calc R . .
H1B H 0.2564 0.6833 0.3447 0.091 Uiso 1 1 calc R . .
O1 O -0.2578(5) 0.8322(5) 0.3041(4) 0.132(2) Uani 1 1 d . . .
C9 C 0.3853(5) 0.6441(4) 0.0040(3) 0.0622(14) Uani 1 1 d . . .
H9A H 0.4371 0.6906 -0.0084 0.093 Uiso 1 1 calc R . .
H9B H 0.3396 0.6652 -0.0378 0.093 Uiso 1 1 calc R . .
H9C H 0.4346 0.5777 0.0062 0.093 Uiso 1 1 calc R . .
C10 C 0.2409(6) 0.4694(4) 0.1142(4) 0.0699(16) Uani 1 1 d . . .
H10A H 0.1800 0.4822 0.0838 0.105 Uiso 1 1 calc R . .
H10B H 0.2273 0.4148 0.1634 0.105 Uiso 1 1 calc R . .
H10C H 0.3206 0.4515 0.0816 0.105 Uiso 1 1 calc R . .
B21 B 0.0826(6) 0.1437(5) -0.0182(3) 0.0512(15) Uani 1 1 d . . .
H21 H 0.0921 0.1122 -0.0678 0.061 Uiso 1 1 calc R . .
B20 B -0.0626(6) 0.1833(5) 0.0416(4) 0.0568(17) Uani 1 1 d . . .
H20 H -0.1474 0.1769 0.0310 0.068 Uiso 1 1 calc R . .
B9 B 0.7646(5) 0.3252(5) 0.3099(4) 0.0471(14) Uani 1 1 d . . .
H9 H 0.8347 0.2609 0.2951 0.057 Uiso 1 1 calc R . .
B12 B 0.7999(5) 0.4170(4) 0.3389(3) 0.0471(14) Uani 1 1 d . . .
H12 H 0.8935 0.4121 0.3428 0.057 Uiso 1 1 calc R . .
B22 B 0.0235(6) 0.2743(5) -0.0276(4) 0.0555(16) Uani 1 1 d . . .
H22 H -0.0058 0.3277 -0.0832 0.067 Uiso 1 1 calc R . .
B10 B 0.7094(5) 0.3333(4) 0.4112(3) 0.0475(14) Uani 1 1 d . . .
H10 H 0.7436 0.2737 0.4627 0.057 Uiso 1 1 calc R . .
B11 B 0.6710(6) 0.4626(5) 0.4082(4) 0.0513(15) Uani 1 1 d . . .
H11 H 0.6804 0.4876 0.4570 0.062 Uiso 1 1 calc R . .
B19 B -0.0538(6) 0.2871(5) 0.0707(4) 0.0638(19) Uani 1 1 d . . .
H19 H -0.1332 0.3489 0.0787 0.077 Uiso 1 1 calc R . .

loop_
_atom_site_aniso_label
_atom_site_aniso_U_11
_atom_site_aniso_U_22
_atom_site_aniso_U_33
_atom_site_aniso_U_23
_atom_site_aniso_U_13
_atom_site_aniso_U_12
N4 0.054(6) 0.073(7) 0.036(5) -0.013(5) -0.013(4) -0.016(5)
O3 0.049(5) 0.055(6) 0.044(5) -0.006(4) -0.019(4) 0.000(4)
O4 0.082(3) 0.108(4) 0.056(3) -0.009(3) -0.036(2) 0.002(3)
N4' 0.046(4) 0.091(6) 0.036(4) -0.029(4) -0.014(3) 0.007(4)
O3' 0.050(4) 0.128(6) 0.062(4) -0.034(4) -0.020(3) -0.018(4)
O4' 0.082(3) 0.108(4) 0.056(3) -0.009(3) -0.036(2) 0.002(3)
Ir2 0.02954(11) 0.03463(11) 0.03471(10) -0.00642(7) -0.01459(7) -0.00252(7)
S3 0.0505(8) 0.0420(7) 0.0515(7) 0.0065(5) -0.0295(6) -0.0161(6)
S4 0.0404(7) 0.0573(8) 0.0374(6) 0.0004(5) -0.0166(5) -0.0170(6)
C20 0.037(2) 0.047(3) 0.031(2) -0.0148(19) -0.0133(19) -0.003(2)
C24 0.031(2) 0.048(3) 0.026(2) -0.0045(19) -0.0120(17) -0.008(2)
C19 0.048(3) 0.035(2) 0.036(2) -0.0097(19) -0.023(2) -0.003(2)
C21 0.027(2) 0.045(3) 0.048(3) 0.010(2) -0.015(2) -0.004(2)
C25 0.027(2) 0.051(3) 0.0230(19) -0.0006(18) -0.0107(16) -0.0070(19)
B16 0.044(3) 0.047(3) 0.037(3) -0.021(2) -0.011(2) -0.005(2)
C23 0.028(2) 0.054(3) 0.042(3) -0.012(2) -0.016(2) 0.002(2)
B13 0.049(3) 0.061(4) 0.050(3) -0.033(3) -0.025(3) 0.016(3)
C22 0.042(3) 0.043(3) 0.064(3) -0.009(2) -0.032(3) 0.000(2)
B15 0.050(3) 0.060(4) 0.052(3) -0.016(3) -0.025(3) -0.019(3)
B18 0.075(4) 0.035(3) 0.063(4) -0.015(3) -0.045(3) 0.008(3)
C31 0.033(3) 0.103(5) 0.034(3) -0.021(3) -0.012(2) 0.012(3)
B17 0.056(4) 0.050(3) 0.036(3) -0.007(2) -0.016(3) -0.006(3)
C32 0.038(3) 0.076(4) 0.057(3) -0.037(3) -0.026(3) 0.018(3)
C30 0.036(3) 0.091(4) 0.035(2) -0.024(3) -0.013(2) 0.002(3)
C35 0.048(3) 0.139(6) 0.036(3) -0.022(3) 0.002(2) -0.001(4)
C33 0.028(3) 0.110(6) 0.078(4) -0.047(4) -0.016(3) 0.009(3)
C36 0.031(3) 0.172(7) 0.039(3) -0.020(4) -0.010(2) 0.013(4)
C34 0.043(3) 0.130(6) 0.059(4) -0.038(4) 0.002(3) -0.012(4)
B14 0.033(3) 0.087(5) 0.054(4) -0.027(3) -0.017(3) 0.001(3)
N3 0.058(3) 0.089(4) 0.054(3) -0.027(3) -0.034(2) 0.029(3)
C29 0.066(3) 0.062(3) 0.043(3) 0.000(2) -0.016(2) -0.032(3)
C28 0.050(3) 0.097(5) 0.055(3) -0.036(3) -0.005(3) 0.004(3)
C26 0.063(4) 0.089(5) 0.085(4) 0.048(4) -0.029(3) -0.040(4)
C27 0.080(4) 0.047(4) 0.153(7) -0.035(4) -0.059(5) 0.007(3)
Ir1 0.03248(11) 0.03215(11) 0.03577(11) -0.00040(7) -0.01531(8) -0.00766(8)
S2 0.0314(6) 0.0476(7) 0.0476(7) 0.0112(5) -0.0156(5) -0.0147(5)
S1 0.0467(7) 0.0494(8) 0.0553(7) 0.0193(6) -0.0261(6) -0.0242(6)
C1 0.032(2) 0.037(2) 0.041(2) 0.0035(19) -0.0131(19) -0.0126(19)
C4 0.037(2) 0.042(3) 0.039(2) -0.006(2) -0.020(2) 0.000(2)
C2 0.033(2) 0.036(2) 0.038(2) 0.0015(19) -0.0114(19) -0.0086(19)
C3 0.048(3) 0.037(3) 0.032(2) -0.0016(19) -0.018(2) -0.009(2)
C7 0.036(2) 0.038(2) 0.038(2) -0.0053(19) -0.0181(19) -0.0058(19)
C14 0.054(3) 0.068(4) 0.045(3) -0.020(3) -0.016(3) 0.002(3)
C13 0.048(3) 0.044(3) 0.040(3) -0.010(2) -0.014(2) -0.006(2)
B8 0.028(3) 0.053(4) 0.044(3) -0.001(3) -0.001(2) -0.009(2)
C6 0.034(2) 0.043(3) 0.050(3) -0.002(2) -0.024(2) -0.009(2)
B4 0.039(3) 0.033(3) 0.054(3) 0.003(2) -0.022(3) -0.005(2)
C12 0.044(3) 0.050(3) 0.044(3) -0.013(2) -0.011(2) -0.007(2)
B6 0.042(3) 0.047(3) 0.048(3) -0.017(3) -0.016(3) -0.001(2)
B7 0.044(3) 0.042(3) 0.063(4) -0.008(3) -0.026(3) -0.015(3)
C18 0.040(3) 0.080(4) 0.049(3) -0.018(3) -0.017(2) -0.002(3)
C15 0.089(5) 0.083(5) 0.040(3) -0.011(3) -0.022(3) -0.007(4)
B5 0.040(3) 0.057(4) 0.033(3) -0.007(2) -0.009(2) -0.004(3)
B3 0.041(3) 0.045(3) 0.040(3) -0.014(2) -0.008(2) -0.011(2)
C16 0.079(5) 0.111(6) 0.040(3) -0.009(3) 0.003(3) -0.026(4)
C17 0.053(4) 0.101(5) 0.064(4) -0.028(4) 0.003(3) -0.018(3)
C8 0.055(3) 0.040(3) 0.048(3) 0.000(2) -0.015(2) -0.014(2)
O2 0.096(4) 0.120(4) 0.061(3) -0.021(3) -0.035(3) -0.007(3)
C5 0.047(3) 0.039(3) 0.049(3) -0.011(2) -0.023(2) -0.007(2)
N2 0.048(3) 0.108(5) 0.059(3) -0.027(3) -0.018(2) 0.005(3)
C11 0.045(3) 0.052(3) 0.072(3) -0.003(3) -0.012(3) -0.024(3)
N1 0.055(3) 0.120(5) 0.060(3) -0.032(3) -0.030(3) -0.003(3)
O1 0.070(4) 0.177(6) 0.121(5) -0.045(4) -0.047(3) 0.042(4)
C9 0.066(4) 0.069(4) 0.039(3) -0.012(3) -0.010(3) -0.004(3)
C10 0.092(5) 0.051(4) 0.083(4) -0.026(3) -0.034(4) -0.016(3)
B21 0.058(4) 0.062(4) 0.044(3) -0.023(3) -0.021(3) -0.007(3)
B20 0.050(4) 0.078(5) 0.052(3) -0.026(3) -0.029(3) -0.001(3)
B9 0.031(3) 0.043(3) 0.057(3) -0.011(3) -0.009(3) 0.003(2)
B12 0.038(3) 0.045(3) 0.054(3) -0.002(3) -0.021(3) -0.007(2)
B22 0.067(4) 0.053(4) 0.052(3) -0.018(3) -0.035(3) 0.006(3)
B10 0.033(3) 0.050(3) 0.047(3) 0.001(3) -0.015(2) -0.003(2)
B11 0.052(4) 0.055(4) 0.053(3) -0.017(3) -0.024(3) -0.004(3)
B19 0.056(4) 0.077(5) 0.067(4) -0.040(4) -0.038(3) 0.023(3)

loop_
_atom_type_symbol
_atom_type_description
_atom_type_scat_dispersion_real
_atom_type_scat_dispersion_imag
_atom_type_scat_source
C C 0.0033 0.0016 'International Tables Vol C Tables 4.2.6.8 and 6.1.1.4'
H H 0.0000 0.0000 'International Tables Vol C Tables 4.2.6.8 and 6.1.1.4'
B B 0.0013 0.0007 'International Tables Vol C Tables 4.2.6.8 and 6.1.1.4'
Ir Ir -1.4442 7.9887 'International Tables Vol C Tables 4.2.6.8 and 6.1.1.4'
N N 0.0061 0.0033 'International Tables Vol C Tables 4.2.6.8 and 6.1.1.4'
O O 0.0106 0.0060 'International Tables Vol C Tables 4.2.6.8 and 6.1.1.4'
S S 0.1246 0.1234 'International Tables Vol C Tables 4.2.6.8 and 6.1.1.4'

loop_
_geom_angle_atom_site_label_1
_geom_angle_atom_site_label_2
_geom_angle_atom_site_label_3
_geom_angle
O4 N4 O3 120.2(11)
O4 N4 C36 111.7(9)
O3 N4 C36 125.7(8)
O3' N4' C36 125.7(7)
C22 Ir2 C23 39.19(17)
C22 Ir2 C25 64.09(18)
C23 Ir2 C25 64.54(16)
C22 Ir2 C24 64.05(17)
C23 Ir2 C24 37.77(17)
C25 Ir2 C24 38.81(14)
C22 Ir2 C21 38.19(19)
C23 Ir2 C21 65.04(17)
C25 Ir2 C21 38.51(17)
C24 Ir2 C21 64.61(16)
C22 Ir2 S3 140.89(15)
C23 Ir2 S3 107.01(13)
C25 Ir2 S3 128.49(12)
C24 Ir2 S3 102.00(11)
C21 Ir2 S3 166.17(13)
C22 Ir2 S4 110.81(13)
C23 Ir2 S4 146.60(14)
C25 Ir2 S4 123.33(11)
C24 Ir2 S4 162.12(11)
C21 Ir2 S4 100.36(12)
S3 Ir2 S4 92.15(4)
C19 S3 Ir2 107.00(15)
C20 S4 Ir2 106.64(15)
C19 C20 B15 111.4(3)
C19 C20 B14 110.9(4)
B15 C20 B14 63.2(3)
C19 C20 B13 61.7(3)
B15 C20 B13 113.3(4)
B14 C20 B13 61.0(3)
C19 C20 B16 61.4(3)
B15 C20 B16 62.0(3)
B14 C20 B16 113.8(3)
B13 C20 B16 113.4(4)
C19 C20 S4 117.5(3)
B15 C20 S4 120.5(3)
B14 C20 S4 121.9(3)
B13 C20 S4 118.5(3)
B16 C20 S4 116.5(3)
C23 C24 C25 108.5(4)
C23 C24 C29 126.3(4)
C25 C24 C29 125.1(4)
C23 C24 Ir2 70.3(2)
C25 C24 Ir2 70.6(2)
C29 C24 Ir2 127.0(3)
C20 C19 B16 62.1(3)
C20 C19 B18 110.9(4)
B16 C19 B18 112.8(3)
C20 C19 B13 61.8(3)
B16 C19 B13 114.1(4)
B18 C19 B13 61.5(3)
C20 C19 B17 111.0(3)
B16 C19 B17 61.3(3)
B18 C19 B17 62.3(3)
B13 C19 B17 112.9(4)
C20 C19 S3 116.7(3)
B16 C19 S3 116.6(3)
B18 C19 S3 122.6(3)
B13 C19 S3 117.6(3)
B17 C19 S3 122.0(3)
C22 C21 C25 106.6(4)
C22 C21 C26 124.9(5)
C25 C21 C26 128.4(5)
C22 C21 Ir2 69.0(3)
C25 C21 Ir2 70.2(2)
C26 C21 Ir2 129.3(3)
C21 C25 C24 108.0(4)
C21 C25 C30 131.2(4)
C24 C25 C30 120.5(4)
C21 C25 Ir2 71.3(2)
C24 C25 Ir2 70.6(2)
C30 C25 Ir2 128.8(3)
C19 B16 C20 56.5(3)
C19 B16 B21 105.9(4)
C20 B16 B21 105.4(4)
C19 B16 B17 59.6(3)
C20 B16 B17 105.1(4)
B21 B16 B17 60.5(3)
C19 B16 B15 104.6(4)
C20 B16 B15 58.5(3)
B21 B16 B15 60.9(3)
B17 B16 B15 109.1(4)
C19 B16 H16 124.4
C20 B16 H16 124.8
B21 B16 H16 122.0
B17 B16 H16 121.3
B15 B16 H16 121.8
C24 C23 C22 107.3(4)
C24 C23 C28 127.4(5)
C22 C23 C28 125.3(5)
C24 C23 Ir2 72.0(2)
C22 C23 Ir2 69.9(2)
C28 C23 Ir2 125.8(3)
C19 B13 C20 56.5(3)
C19 B13 B19 105.8(4)
C20 B13 B19 105.9(4)
C19 B13 B14 105.2(4)
C20 B13 B14 59.1(3)
B19 B13 B14 61.1(4)
C19 B13 B18 59.2(3)
C20 B13 B18 104.8(4)
B19 B13 B18 60.4(4)
B14 B13 B18 109.2(4)
C19 B13 H13 124.4
C20 B13 H13 124.6
B19 B13 H13 121.9
B14 B13 H13 121.3
B18 B13 H13 121.7
C21 C22 C23 109.6(4)
C21 C22 C27 125.3(5)
C23 C22 C27 125.0(5)
C21 C22 Ir2 72.8(3)
C23 C22 Ir2 70.9(3)
C27 C22 Ir2 125.2(3)
C20 B15 B20 104.9(4)
C20 B15 B16 59.5(3)
B20 B15 B16 107.2(4)
C20 B15 B21 104.7(4)
B20 B15 B21 59.8(3)
B16 B15 B21 58.9(3)
C20 B15 B14 58.4(3)
B20 B15 B14 60.1(3)
B16 B15 B14 107.8(4)
B21 B15 B14 107.6(5)
C20 B15 H15 124.3
B20 B15 H15 122.5
B16 B15 H15 121.8
B21 B15 H15 122.9
B14 B15 H15 121.6
C19 B18 B19 105.0(4)
C19 B18 B13 59.4(3)
B19 B18 B13 59.1(3)
C19 B18 B22 105.2(4)
B19 B18 B22 60.2(3)
B13 B18 B22 107.6(5)
C19 B18 B17 59.1(3)
B19 B18 B17 108.4(4)
B13 B18 B17 108.6(4)
B22 B18 B17 60.1(3)
C19 B18 H18 124.2
B19 B18 H18 122.5
B13 B18 H18 121.6
B22 B18 H18 122.3
B17 B18 H18 121.0
C36 C31 C32 115.2(5)
C36 C31 C30 125.1(4)
C32 C31 C30 119.6(4)
C19 B17 B16 59.1(3)
C19 B17 B21 104.8(4)
B16 B17 B21 59.6(3)
C19 B17 B22 104.6(4)
B16 B17 B22 107.7(4)
B21 B17 B22 60.1(3)
C19 B17 B18 58.6(3)
B16 B17 B18 108.0(4)
B21 B17 B18 107.8(4)
B22 B17 B18 59.7(3)
C19 B17 H17 124.6
B16 B17 H17 121.5
B21 B17 H17 122.5
B22 B17 H17 122.6
B18 B17 H17 121.6
N3 C32 C33 121.0(5)
N3 C32 C31 119.4(5)
C33 C32 C31 119.6(5)
C31 C30 C25 118.9(5)
C31 C30 H30A 107.6
C25 C30 H30A 107.6
C31 C30 H30B 107.6
C25 C30 H30B 107.6
H30A C30 H30B 107.0
C34 C35 C36 116.8(5)
C34 C35 H35 121.6
C36 C35 H35 121.6
C34 C33 C32 121.4(5)
C34 C33 H33 119.3
C32 C33 H33 119.3
C35 C36 C31 124.7(5)
C35 C36 N4' 115.9(5)
C31 C36 N4' 118.0(5)
C35 C36 N4 109.4(6)
C31 C36 N4 119.2(5)
N4' C36 N4 40.1(5)
C33 C34 C35 122.2(5)
C33 C34 H34 118.9
C35 C34 H34 118.9
C20 B14 B13 59.9(3)
C20 B14 B19 105.0(4)
B13 B14 B19 59.2(3)
C20 B14 B20 104.2(4)
B13 B14 B20 107.8(5)
B19 B14 B20 60.6(4)
C20 B14 B15 58.4(3)
B13 B14 B15 108.4(4)
B19 B14 B15 107.9(4)
B20 B14 B15 59.3(3)
C20 B14 H14 124.5
B13 B14 H14 121.2
B19 B14 H14 122.4
B20 B14 H14 122.7
B15 B14 H14 121.7
C32 N3 H3A 120.0
C32 N3 H3B 120.0
H3A N3 H3B 120.0
C24 C29 H29A 109.5
C24 C29 H29B 109.5
H29A C29 H29B 109.5
C24 C29 H29C 109.5
H29A C29 H29C 109.5
H29B C29 H29C 109.5
C23 C28 H28A 109.5
C23 C28 H28B 109.5
H28A C28 H28B 109.5
C23 C28 H28C 109.5
H28A C28 H28C 109.5
H28B C28 H28C 109.5
C21 C26 H26A 109.5
C21 C26 H26B 109.5
H26A C26 H26B 109.5
C21 C26 H26C 109.5
H26A C26 H26C 109.5
H26B C26 H26C 109.5
C22 C27 H27A 109.5
C22 C27 H27B 109.5
H27A C27 H27B 109.5
C22 C27 H27C 109.5
H27A C27 H27C 109.5
H27B C27 H27C 109.5
C5 Ir1 C4 39.37(16)
C5 Ir1 C3 64.80(17)
C4 Ir1 C3 38.14(17)
C5 Ir1 C7 64.07(17)
C4 Ir1 C7 64.52(16)
C3 Ir1 C7 39.09(16)
C5 Ir1 C6 38.03(17)
C4 Ir1 C6 64.79(17)
C3 Ir1 C6 64.85(17)
C7 Ir1 C6 38.22(16)
C5 Ir1 S1 138.54(13)
C4 Ir1 S1 105.52(12)
C3 Ir1 S1 101.95(12)
C7 Ir1 S1 130.53(12)
C6 Ir1 S1 166.79(12)
C5 Ir1 S2 112.37(12)
C4 Ir1 S2 149.17(13)
C3 Ir1 S2 160.23(13)
C7 Ir1 S2 121.25(12)
C6 Ir1 S2 100.35(12)
S1 Ir1 S2 92.35(4)
C2 S2 Ir1 106.35(14)
C1 S1 Ir1 107.15(14)
C2 C1 B7 111.0(3)
C2 C1 B8 110.7(3)
B7 C1 B8 62.3(3)
C2 C1 B6 62.1(3)
B7 C1 B6 61.6(3)
B8 C1 B6 113.1(3)
C2 C1 B3 61.8(3)
B7 C1 B3 113.1(4)
B8 C1 B3 61.5(3)
B6 C1 B3 114.3(3)
C2 C1 S1 116.6(3)
B7 C1 S1 122.3(3)
B8 C1 S1 122.5(3)
B6 C1 S1 116.7(3)
B3 C1 S1 117.0(3)
C3 C4 C5 107.9(4)
C3 C4 C9 126.5(4)
C5 C4 C9 125.6(4)
C3 C4 Ir1 71.4(2)
C5 C4 Ir1 70.2(2)
C9 C4 Ir1 125.7(3)
C1 C2 B4 111.5(3)
C1 C2 B5 111.2(3)
B4 C2 B5 63.0(3)
C1 C2 B3 61.8(3)
B4 C2 B3 61.9(3)
B5 C2 B3 113.8(4)
C1 C2 B6 61.5(3)
B4 C2 B6 113.7(3)
B5 C2 B6 61.8(3)
B3 C2 B6 113.8(3)
C1 C2 S2 117.5(3)
B4 C2 S2 120.8(3)
B5 C2 S2 121.4(3)
B3 C2 S2 116.8(3)
B6 C2 S2 117.7(3)
C4 C3 C7 107.5(4)
C4 C3 C8 126.9(4)
C7 C3 C8 125.5(4)
C4 C3 Ir1 70.4(3)
C7 C3 Ir1 70.6(2)
C8 C3 Ir1 127.4(3)
C6 C7 C3 108.6(4)
C6 C7 C12 129.8(4)
C3 C7 C12 121.3(4)
C6 C7 Ir1 71.9(3)
C3 C7 Ir1 70.3(3)
C12 C7 Ir1 128.6(3)
N1 C14 C15 119.8(5)
N1 C14 C13 120.6(5)
C15 C14 C13 119.5(5)
C18 C13 C14 117.0(5)
C18 C13 C12 124.1(4)
C14 C13 C12 118.7(4)
C1 B8 B3 59.8(3)
C1 B8 B7 58.7(3)
B3 B8 B7 108.8(4)
C1 B8 B12 105.2(4)
B3 B8 B12 107.9(4)
B7 B8 B12 60.3(3)
C1 B8 B9 105.4(3)
B3 B8 B9 59.4(3)
B7 B8 B9 108.4(4)
B12 B8 B9 60.1(3)
C1 B8 H8 124.1
B3 B8 H8 121.2
B7 B8 H8 121.1
B12 B8 H8 122.4
B9 B8 H8 122.4
C5 C6 C7 107.2(4)
C5 C6 C11 123.7(4)
C7 C6 C11 129.1(5)
C5 C6 Ir1 69.2(2)
C7 C6 Ir1 69.9(2)
C11 C6 Ir1 126.7(3)
C2 B4 B3 59.6(3)
C2 B4 B9 105.0(4)
B3 B4 B9 59.2(3)
C2 B4 B10 104.4(4)
B3 B4 B10 107.2(4)
B9 B4 B10 59.9(3)
C2 B4 B5 58.6(3)
B3 B4 B5 108.4(4)
B9 B4 B5 108.0(4)
B10 B4 B5 59.8(3)
C2 B4 H4 124.4
B3 B4 H4 121.5
B9 B4 H4 122.5
B10 B4 H4 122.9
B5 B4 H4 121.4
C13 C12 C7 119.3(4)
C13 C12 H12A 107.5
C7 C12 H12A 107.5
C13 C12 H12B 107.5
C7 C12 H12B 107.5
H12A C12 H12B 107.0
C1 B6 C2 56.4(2)
C1 B6 B11 105.5(4)
C2 B6 B11 105.4(4)
C1 B6 B7 58.6(3)
C2 B6 B7 104.1(4)
B11 B6 B7 60.6(3)
C1 B6 B5 104.4(4)
C2 B6 B5 58.4(3)
B11 B6 B5 61.1(3)
B7 B6 B5 108.7(4)
C1 B6 H6 124.8
C2 B6 H6 125.1
B11 B6 H6 121.9
B7 B6 H6 122.0
B5 B6 H6 121.8
C1 B7 B6 59.8(3)
C1 B7 B8 59.0(3)
B6 B7 B8 109.0(4)
C1 B7 B11 105.6(4)
B6 B7 B11 59.5(3)
B8 B7 B11 108.6(4)
C1 B7 B12 105.3(4)
B6 B7 B12 107.9(4)
B8 B7 B12 60.1(3)
B11 B7 B12 60.1(3)
C1 B7 H7 123.9
B6 B7 H7 121.2
B8 B7 H7 121.0
B11 B7 H7 122.2
B12 B7 H7 122.4
C13 C18 C17 124.0(5)
C13 C18 N2 120.8(5)
C17 C18 N2 115.2(5)
C16 C15 C14 121.5(6)
C16 C15 H15A 119.3
C14 C15 H15A 119.3
C2 B5 B6 59.8(3)
C2 B5 B10 104.4(4)
B6 B5 B10 107.2(4)
C2 B5 B4 58.4(3)
B6 B5 B4 108.5(4)
B10 B5 B4 59.9(3)
C2 B5 B11 104.8(4)
B6 B5 B11 59.0(3)
B10 B5 B11 60.0(3)
B4 B5 B11 108.1(4)
C2 B5 H5 124.5
B6 B5 H5 121.5
B10 B5 H5 122.8
B4 B5 H5 121.3
B11 B5 H5 122.6
C1 B3 C2 56.5(3)
C1 B3 B9 105.6(4)
C2 B3 B9 105.2(4)
C1 B3 B8 58.7(3)
C2 B3 B8 104.3(4)
B9 B3 B8 60.9(3)
C1 B3 B4 104.4(4)
C2 B3 B4 58.4(3)
B9 B3 B4 60.6(3)
B8 B3 B4 108.8(4)
C1 B3 H3 124.7
C2 B3 H3 125.1
B9 B3 H3 122.0
B8 B3 H3 121.8
B4 B3 H3 121.9
C15 C16 C17 120.2(5)
C15 C16 H16A 119.9
C17 C16 H16A 119.9
C16 C17 C18 117.7(5)
C16 C17 H17A 121.2
C18 C17 H17A 121.2
C3 C8 H8A 109.5
C3 C8 H8B 109.5
H8A C8 H8B 109.5
C3 C8 H8C 109.5
H8A C8 H8C 109.5
H8B C8 H8C 109.5
C6 C5 C4 108.8(4)
C6 C5 C10 126.5(4)
C4 C5 C10 124.6(4)
C6 C5 Ir1 72.8(2)
C4 C5 Ir1 70.4(2)
C10 C5 Ir1 125.9(4)
O1 N2 O2 123.2(5)
O1 N2 C18 118.3(5)
O2 N2 C18 118.2(5)
C6 C11 H11A 109.5
C6 C11 H11B 109.5
H11A C11 H11B 109.5
C6 C11 H11C 109.5
H11A C11 H11C 109.5
H11B C11 H11C 109.5
C14 N1 H1A 120.0
C14 N1 H1B 120.0
H1A N1 H1B 120.0
C4 C9 H9A 109.5
C4 C9 H9B 109.5
H9A C9 H9B 109.5
C4 C9 H9C 109.5
H9A C9 H9C 109.5
H9B C9 H9C 109.5
C5 C10 H10A 109.5
C5 C10 H10B 109.5
H10A C10 H10B 109.5
C5 C10 H10C 109.5
H10A C10 H10C 109.5
H10B C10 H10C 109.5
B16 B21 B17 59.9(3)
B16 B21 B20 108.0(4)
B17 B21 B20 108.4(4)
B16 B21 B22 108.1(4)
B17 B21 B22 60.3(3)
B20 B21 B22 60.1(4)
B16 B21 B15 60.2(3)
B17 B21 B15 108.1(4)
B20 B21 B15 59.7(3)
B22 B21 B15 107.8(4)
B16 B21 H21 121.7
B17 B21 H21 121.5
B20 B21 H21 121.7
B22 B21 H21 121.6
B15 B21 H21 121.9
B15 B20 B21 60.5(3)
B15 B20 B22 108.4(4)
B21 B20 B22 60.0(4)
B15 B20 B14 60.6(3)
B21 B20 B14 108.5(4)
B22 B20 B14 107.3(4)
B15 B20 B19 107.8(4)
B21 B20 B19 107.5(4)
B22 B20 B19 59.5(4)
B14 B20 B19 59.2(4)
B15 B20 H20 121.2
B21 B20 H20 121.5
B22 B20 H20 122.0
B14 B20 H20 121.8
B19 B20 H20 122.4
B3 B9 B10 108.0(4)
B3 B9 B4 60.1(3)
B10 B9 B4 60.1(3)
B3 B9 B12 107.9(4)
B10 B9 B12 59.5(3)
B4 B9 B12 107.7(4)
B3 B9 B8 59.7(3)
B10 B9 B8 107.1(4)
B4 B9 B8 107.4(4)
B12 B9 B8 59.8(3)
B3 B9 H9 121.6
B10 B9 H9 122.0
B4 B9 H9 121.8
B12 B9 H9 121.9
B8 B9 H9 122.3
B10 B12 B8 107.9(4)
B10 B12 B7 107.8(4)
B8 B12 B7 59.6(3)
B10 B12 B11 60.5(3)
B8 B12 B11 107.9(4)
B7 B12 B11 59.8(3)
B10 B12 B9 60.2(3)
B8 B12 B9 60.1(3)
B7 B12 B9 107.9(4)
B11 B12 B9 108.8(4)
B10 B12 H12 121.7
B8 B12 H12 122.0
B7 B12 H12 122.1
B11 B12 H12 121.3
B9 B12 H12 121.3
B19 B22 B18 59.5(3)
B19 B22 B21 108.3(5)
B18 B22 B21 107.8(4)
B19 B22 B20 60.7(4)
B18 B22 B20 107.9(4)
B21 B22 B20 59.9(4)
B19 B22 B17 107.8(4)
B18 B22 B17 60.2(3)
B21 B22 B17 59.6(3)
B20 B22 B17 107.6(4)
B19 B22 H22 121.5
B18 B22 H22 121.9
B21 B22 H22 121.8
B20 B22 H22 121.6
B17 B22 H22 122.0
B12 B10 B9 60.3(3)
B12 B10 B5 108.4(4)
B9 B10 B5 108.5(4)
B12 B10 B4 108.3(4)
B9 B10 B4 60.0(3)
B5 B10 B4 60.3(3)
B12 B10 B11 60.1(3)
B9 B10 B11 108.7(4)
B5 B10 B11 60.3(3)
B4 B10 B11 108.6(4)
B12 B10 H10 121.5
B9 B10 H10 121.4
B5 B10 H10 121.4
B4 B10 H10 121.5
B11 B10 H10 121.3
B6 B11 B7 59.9(3)
B6 B11 B12 108.1(4)
B7 B11 B12 60.1(3)
B6 B11 B10 107.7(4)
B7 B11 B10 107.2(4)
B12 B11 B10 59.4(3)
B6 B11 B5 60.0(3)
B7 B11 B5 107.3(4)
B12 B11 B5 107.3(4)
B10 B11 B5 59.7(3)
B6 B11 H11 121.6
B7 B11 H11 122.1
B12 B11 H11 121.9
B10 B11 H11 122.3
B5 B11 H11 122.2
B13 B19 B18 60.5(3)
B13 B19 B14 59.7(3)
B18 B19 B14 108.2(4)
B13 B19 B22 108.7(4)
B18 B19 B22 60.3(4)
B14 B19 B22 108.4(4)
B13 B19 B20 107.9(5)
B18 B19 B20 107.9(5)
B14 B19 B20 60.2(4)
B22 B19 B20 59.8(3)
B13 B19 H19 121.5
B18 B19 H19 121.5
B14 B19 H19 121.7
B22 B19 H19 121.3
B20 B19 H19 121.9

loop_
_geom_bond_atom_site_label_1
_geom_bond_atom_site_label_2
_geom_bond_distance
N4 O4 1.152(9)
N4 O3 1.205(11)
N4 C36 1.592(14)
N4' O3' 1.221(8)
N4' C36 1.522(9)
Ir2 C22 2.152(5)
Ir2 C23 2.166(4)
Ir2 C25 2.187(4)
Ir2 C24 2.188(4)
Ir2 C21 2.201(4)
Ir2 S3 2.2651(12)
Ir2 S4 2.2670(11)
S3 C19 1.796(4)
S4 C20 1.794(4)
C20 C19 1.631(6)
C20 B15 1.710(6)
C20 B14 1.711(7)
C20 B13 1.724(7)
C20 B16 1.729(6)
C24 C23 1.409(6)
C24 C25 1.453(5)
C24 C29 1.503(6)
C19 B16 1.718(6)
C19 B18 1.719(7)
C19 B13 1.722(7)
C19 B17 1.727(6)
C21 C22 1.425(7)
C21 C25 1.447(6)
C21 C26 1.482(6)
C25 C30 1.511(6)
B16 B21 1.750(7)
B16 B17 1.757(8)
B16 B15 1.772(7)
B16 H16 1.1000
C23 C22 1.448(6)
C23 C28 1.487(6)
B13 B19 1.735(7)
B13 B14 1.744(9)
B13 B18 1.758(9)
B13 H13 1.1000
C22 C27 1.513(7)
B15 B20 1.771(9)
B15 B21 1.786(8)
B15 B14 1.794(9)
B15 H15 1.1000
B18 B19 1.758(10)
B18 B22 1.772(7)
B18 B17 1.781(8)
B18 H18 1.1000
C31 C36 1.395(7)
C31 C32 1.407(6)
C31 C30 1.508(7)
B17 B21 1.767(8)
B17 B22 1.780(8)
B17 H17 1.1000
C32 N3 1.381(7)
C32 C33 1.397(8)
C30 H30A 0.9700
C30 H30B 0.9700
C35 C34 1.351(8)
C35 C36 1.388(7)
C35 H35 0.9300
C33 C34 1.340(8)
C33 H33 0.9300
C34 H34 0.9300
B14 B19 1.768(10)
B14 B20 1.786(8)
B14 H14 1.1000
N3 H3A 0.8600
N3 H3B 0.8600
C29 H29A 0.9600
C29 H29B 0.9600
C29 H29C 0.9600
C28 H28A 0.9600
C28 H28B 0.9600
C28 H28C 0.9600
C26 H26A 0.9600
C26 H26B 0.9600
C26 H26C 0.9600
C27 H27A 0.9600
C27 H27B 0.9600
C27 H27C 0.9600
Ir1 C5 2.162(4)
Ir1 C4 2.165(4)
Ir1 C3 2.178(4)
Ir1 C7 2.183(4)
Ir1 C6 2.209(4)
Ir1 S1 2.2595(12)
Ir1 S2 2.2667(11)
S2 C2 1.799(4)
S1 C1 1.793(4)
C1 C2 1.631(5)
C1 B7 1.699(6)
C1 B8 1.703(7)
C1 B6 1.721(7)
C1 B3 1.724(7)
C4 C3 1.419(7)
C4 C5 1.457(6)
C4 C9 1.500(6)
C2 B4 1.702(7)
C2 B5 1.705(6)
C2 B3 1.724(7)
C2 B6 1.730(7)
C3 C7 1.459(6)
C3 C8 1.493(6)
C7 C6 1.438(6)
C7 C12 1.518(6)
C14 N1 1.373(7)
C14 C15 1.393(8)
C14 C13 1.403(6)
C13 C18 1.374(6)
C13 C12 1.509(6)
B8 B3 1.752(7)
B8 B7 1.759(8)
B8 B12 1.768(7)
B8 B9 1.773(8)
B8 H8 1.1000
C6 C5 1.425(7)
C6 C11 1.499(6)
B4 B3 1.763(7)
B4 B9 1.772(8)
B4 B10 1.773(7)
B4 B5 1.779(8)
B4 H4 1.1000
C12 H12A 0.9700
C12 H12B 0.9700
B6 B11 1.745(8)
B6 B7 1.751(8)
B6 B5 1.763(8)
B6 H6 1.1000
B7 B11 1.765(8)
B7 B12 1.770(8)
B7 H7 1.1000
C18 C17 1.390(7)
C18 N2 1.459(6)
C15 C16 1.367(9)
C15 H15A 0.9300
B5 B10 1.770(8)
B5 B11 1.782(8)
B5 H5 1.1000
B3 B9 1.747(8)
B3 H3 1.1000
C16 C17 1.380(8)
C16 H16A 0.9300
C17 H17A 0.9300
C8 H8A 0.9600
C8 H8B 0.9600
C8 H8C 0.9600
O2 N2 1.210(6)
C5 C10 1.501(6)
N2 O1 1.196(7)
C11 H11A 0.9600
C11 H11B 0.9600
C11 H11C 0.9600
N1 H1A 0.8600
N1 H1B 0.8600
C9 H9A 0.9600
C9 H9B 0.9600
C9 H9C 0.9600
C10 H10A 0.9600
C10 H10B 0.9600
C10 H10C 0.9600
B21 B20 1.774(9)
B21 B22 1.776(9)
B21 H21 1.1000
B20 B22 1.778(9)
B20 B19 1.793(9)
B20 H20 1.1000
B9 B10 1.769(9)
B9 B12 1.772(9)
B9 H9 1.1000
B12 B10 1.757(7)
B12 B11 1.771(9)
B12 H12 1.1000
B22 B19 1.771(9)
B22 H22 1.1000
B10 B11 1.776(9)
B10 H10 1.1000
B11 H11 1.1000
B19 H19 1.1000
